data_4032526
loop_
_publ_author_name
'Tulichala, R. N. Prasad'
'Shankar, Mallepalli'
'Swamy, K. C. Kumara'

_publ_section_title
;
 Ruthenium-Catalyzed Oxidative Annulation and Hydroarylation of
 Chromene-3-carboxamides with Alkynes via Double C-H Functionalization.
;
_journal_issue 10
_journal_name_full 'The Journal of organic chemistry'
_journal_page_first 5068
_journal_page_last 5079
_journal_paper_doi 10.1021/acs.joc.7b00008
_journal_volume 82
_journal_year 2017
_chemical_formula_sum 'C31 H23 N O2'
_chemical_formula_weight 441.50
_space_group_crystal_system monoclinic
_space_group_IT_number 14
_space_group_name_Hall '-P 2yn'
_space_group_name_H-M_alt 'P 1 21/n 1'
_symmetry_space_group_name_Hall '-P 2yn'
_symmetry_space_group_name_H-M 'P 1 21/n 1'
_atom_sites_solution_hydrogens geom
_audit_creation_method SHELXL-2014/7
_cell_angle_alpha 90
_cell_angle_beta 98.110(7)
_cell_angle_gamma 90
_cell_formula_units_Z 4
_cell_length_a 10.930(4)
_cell_length_b 14.661(5)
_cell_length_c 14.878(5)
_cell_measurement_reflns_used 3230
_cell_measurement_temperature 298(2)
_cell_measurement_theta_max 26.167
_cell_measurement_theta_min 0.973
_cell_volume 2360.3(14)
_computing_structure_refinement 'SHELXL-2014/7 (Sheldrick, 2014)'
_diffrn_ambient_temperature 298(2)
_diffrn_measured_fraction_theta_full 1.000
_diffrn_measured_fraction_theta_max 0.994
_diffrn_measurement_device_type 'multiwire proportional'
_diffrn_measurement_method 'phi and omega scans'
_diffrn_radiation_type MoK\a
_diffrn_radiation_wavelength 0.71073
_diffrn_reflns_av_R_equivalents 0.0629
_diffrn_reflns_av_unetI/netI 0.0455
_diffrn_reflns_Laue_measured_fraction_full 1.000
_diffrn_reflns_Laue_measured_fraction_max 0.994
_diffrn_reflns_limit_h_max 13
_diffrn_reflns_limit_h_min -13
_diffrn_reflns_limit_k_max 18
_diffrn_reflns_limit_k_min -18
_diffrn_reflns_limit_l_max 18
_diffrn_reflns_limit_l_min -18
_diffrn_reflns_number 24279
_diffrn_reflns_point_group_measured_fraction_full 1.000
_diffrn_reflns_point_group_measured_fraction_max 0.994
_diffrn_reflns_theta_full 25.242
_diffrn_reflns_theta_max 26.167
_diffrn_reflns_theta_min 1.960
_diffrn_source 'fine-focus sealed tube'
_exptl_absorpt_coefficient_mu 0.077
_exptl_absorpt_correction_type none
_exptl_crystal_colour colorless
_exptl_crystal_density_diffrn 1.242
_exptl_crystal_description needle
_exptl_crystal_F_000 928
_exptl_crystal_size_max 0.36
_exptl_crystal_size_mid 0.24
_exptl_crystal_size_min 0.12
_refine_diff_density_max 0.174
_refine_diff_density_min -0.169
_refine_diff_density_rms 0.034
_refine_ls_extinction_method none
_refine_ls_goodness_of_fit_ref 1.151
_refine_ls_hydrogen_treatment constr
_refine_ls_matrix_type full
_refine_ls_number_parameters 308
_refine_ls_number_reflns 4698
_refine_ls_number_restraints 0
_refine_ls_restrained_S_all 1.151
_refine_ls_R_factor_all 0.1164
_refine_ls_R_factor_gt 0.0763
_refine_ls_shift/su_max 0.000
_refine_ls_shift/su_mean 0.000
_refine_ls_structure_factor_coef Fsqd
_refine_ls_weighting_details 'w=1/[\s^2^(Fo^2^)+(0.0514P)^2^+0.5796P] where P=(Fo^2^+2Fc^2^)/3'
_refine_ls_weighting_scheme calc
_refine_ls_wR_factor_gt 0.1458
_refine_ls_wR_factor_ref 0.1623
_reflns_Friedel_coverage 0.000
_reflns_number_gt 3230
_reflns_number_total 4698
_reflns_threshold_expression 'I > 2\s(I)'
_cod_data_source_file jo7b00008_si_002.cif
_cod_data_source_block compound5ba
_cod_original_cell_volume 2360.2(13)
_cod_database_code 4032526
_shelx_shelxl_version_number 2014/7
_shelx_space_group_comment
;
The symmetry employed for this shelxl refinement is uniquely defined
by the following loop, which should always be used as a source of
symmetry information in preference to the above space-group names.
They are only intended as comments.
;

loop_
_space_group_symop_operation_xyz
'x, y, z'
'-x+1/2, y+1/2, -z+1/2'
'-x, -y, -z'
'x-1/2, -y-1/2, z-1/2'

loop_
_atom_site_label
_atom_site_type_symbol
_atom_site_fract_x
_atom_site_fract_y
_atom_site_fract_z
_atom_site_U_iso_or_equiv
_atom_site_adp_type
_atom_site_occupancy
_atom_site_site_symmetry_order
_atom_site_calc_flag
_atom_site_refinement_flags_posn
_atom_site_refinement_flags_adp
N1 N 0.81432(18) 0.47275(13) 1.05232(13) 0.0461(5) Uani 1 1 d . .
O2 O 0.86323(18) 0.32130(12) 1.05247(13) 0.0651(6) Uani 1 1 d . .
C32 C 0.8057(2) 0.38543(17) 1.01347(17) 0.0482(6) Uani 1 1 d . .
C8 C 0.7286(2) 0.37791(16) 0.92895(18) 0.0478(6) Uani 1 1 d . .
C10 C 0.6785(2) 0.53809(16) 0.92941(17) 0.0440(6) Uani 1 1 d . .
C25 C 0.8870(2) 0.47968(17) 1.14115(17) 0.0475(6) Uani 1 1 d . .
O1 O 0.60334(19) 0.27136(13) 0.83370(14) 0.0715(6) Uani 1 1 d . .
C11 C 0.7521(2) 0.54680(16) 1.01035(17) 0.0432(6) Uani 1 1 d . .
C9 C 0.6684(2) 0.45046(17) 0.88500(17) 0.0461(6) Uani 1 1 d . .
C19 C 0.6089(2) 0.62063(16) 0.89170(16) 0.0463(6) Uani 1 1 d . .
C13 C 0.6809(3) 0.67677(19) 1.09733(19) 0.0614(8) Uani 1 1 d . .
H13 H 0.6073 0.6456 1.0998 0.074 Uiso 1 1 calc R U
C1 C 0.5988(2) 0.43107(18) 0.79461(17) 0.0506(7) Uani 1 1 d . .
C12 C 0.7722(2) 0.63696(16) 1.05677(16) 0.0452(6) Uani 1 1 d . .
C26 C 0.8308(3) 0.48504(19) 1.21731(19) 0.0587(7) Uani 1 1 d . .
H26 H 0.7452 0.4882 1.2124 0.070 Uiso 1 1 calc R U
C31 C 1.0128(3) 0.47532(19) 1.14937(19) 0.0612(8) Uani 1 1 d . .
H31 H 1.0516 0.4724 1.0977 0.073 Uiso 1 1 calc R U
C5 C 0.5696(3) 0.33992(19) 0.7730(2) 0.0599(8) Uani 1 1 d . .
C27 C 0.9018(3) 0.4858(2) 1.30141(19) 0.0660(8) Uani 1 1 d . .
H27 H 0.8632 0.4905 1.3531 0.079 Uiso 1 1 calc R U
C30 C 1.0821(3) 0.4752(2) 1.2339(2) 0.0696(9) Uani 1 1 d . .
H30 H 1.1677 0.4721 1.2385 0.084 Uiso 1 1 calc R U
C17 C 0.8803(2) 0.68384(19) 1.05363(19) 0.0597(8) Uani 1 1 d . .
H17 H 0.9433 0.6572 1.0266 0.072 Uiso 1 1 calc R U
C24 C 0.4842(2) 0.62667(19) 0.89381(19) 0.0584(7) Uani 1 1 d . .
H24 H 0.4432 0.5785 0.9173 0.070 Uiso 1 1 calc R U
C7 C 0.7189(3) 0.28504(19) 0.8878(2) 0.0669(8) Uani 1 1 d . .
H7A H 0.7844 0.2769 0.8508 0.080 Uiso 1 1 calc R U
H7B H 0.7300 0.2397 0.9358 0.080 Uiso 1 1 calc R U
C28 C 1.0287(3) 0.47967(19) 1.3108(2) 0.0628(8) Uani 1 1 d . .
C2 C 0.5617(3) 0.4955(2) 0.72757(19) 0.0658(8) Uani 1 1 d . .
H2 H 0.5818 0.5565 0.7382 0.079 Uiso 1 1 calc R U
C20 C 0.6679(3) 0.69338(18) 0.85748(19) 0.0596(7) Uani 1 1 d . .
H20 H 0.7525 0.6905 0.8557 0.072 Uiso 1 1 calc R U
C14 C 0.6972(3) 0.7627(2) 1.1346(2) 0.0767(10) Uani 1 1 d . .
H14 H 0.6351 0.7892 1.1626 0.092 Uiso 1 1 calc R U
C23 C 0.4188(3) 0.7029(2) 0.8617(2) 0.0797(10) Uani 1 1 d . .
H23 H 0.3340 0.7059 0.8629 0.096 Uiso 1 1 calc R U
C21 C 0.6033(3) 0.7698(2) 0.8260(2) 0.0772(9) Uani 1 1 d . .
H21 H 0.6440 0.8186 0.8034 0.093 Uiso 1 1 calc R U
C16 C 0.8960(3) 0.7698(2) 1.0901(2) 0.0734(9) Uani 1 1 d . .
H16 H 0.9693 0.8013 1.0875 0.088 Uiso 1 1 calc R U
C3 C 0.4955(3) 0.4699(2) 0.6455(2) 0.0823(10) Uani 1 1 d . .
H3 H 0.4717 0.5137 0.6012 0.099 Uiso 1 1 calc R U
C29 C 1.1062(4) 0.4788(3) 1.4034(2) 0.1006(13) Uani 1 1 d . .
H29A H 1.0800 0.4295 1.4387 0.151 Uiso 1 1 calc R U
H29B H 1.0962 0.5355 1.4337 0.151 Uiso 1 1 calc R U
H29C H 1.1916 0.4706 1.3966 0.151 Uiso 1 1 calc R U
C15 C 0.8045(3) 0.8090(2) 1.1302(2) 0.0768(10) Uani 1 1 d . .
H15 H 0.8152 0.8673 1.1547 0.092 Uiso 1 1 calc R U
C6 C 0.5024(3) 0.3150(2) 0.6929(2) 0.0759(9) Uani 1 1 d . .
H6 H 0.4820 0.2541 0.6816 0.091 Uiso 1 1 calc R U
C4 C 0.4650(3) 0.3801(3) 0.6291(2) 0.0894(11) Uani 1 1 d . .
H4 H 0.4185 0.3634 0.5744 0.107 Uiso 1 1 calc R U
C22 C 0.4788(4) 0.7739(2) 0.8281(2) 0.0870(11) Uani 1 1 d . .
H22 H 0.4347 0.8255 0.8065 0.104 Uiso 1 1 calc R U

loop_
_atom_site_aniso_label
_atom_site_aniso_U_11
_atom_site_aniso_U_22
_atom_site_aniso_U_33
_atom_site_aniso_U_23
_atom_site_aniso_U_13
_atom_site_aniso_U_12
N1 0.0478(12) 0.0421(12) 0.0472(13) -0.0001(10) 0.0026(10) 0.0018(10)
O2 0.0738(13) 0.0453(11) 0.0724(13) 0.0065(10) -0.0032(11) 0.0131(10)
C32 0.0515(16) 0.0439(15) 0.0491(16) 0.0013(12) 0.0065(13) 0.0024(12)
C8 0.0518(15) 0.0354(14) 0.0561(16) -0.0040(12) 0.0077(13) 0.0014(12)
C10 0.0462(15) 0.0388(14) 0.0467(15) -0.0020(11) 0.0058(12) -0.0018(11)
C25 0.0498(16) 0.0437(15) 0.0479(15) 0.0027(12) 0.0037(12) -0.0002(12)
O1 0.0827(15) 0.0471(12) 0.0800(15) -0.0098(11) -0.0053(12) -0.0109(11)
C11 0.0441(14) 0.0375(13) 0.0489(15) -0.0012(11) 0.0093(12) -0.0014(11)
C9 0.0445(14) 0.0422(14) 0.0527(16) -0.0037(12) 0.0105(12) -0.0041(12)
C19 0.0546(16) 0.0383(14) 0.0441(15) -0.0025(11) 0.0002(12) 0.0008(12)
C13 0.0563(18) 0.0555(18) 0.075(2) -0.0152(15) 0.0167(15) -0.0072(14)
C1 0.0523(16) 0.0515(16) 0.0471(15) -0.0108(13) 0.0043(13) 0.0000(13)
C12 0.0462(15) 0.0405(14) 0.0487(15) -0.0060(11) 0.0055(12) 0.0013(11)
C26 0.0536(17) 0.0639(19) 0.0599(18) 0.0003(14) 0.0128(14) -0.0074(14)
C31 0.0527(18) 0.074(2) 0.0570(18) -0.0009(15) 0.0072(14) 0.0052(15)
C5 0.0610(18) 0.0545(18) 0.0625(19) -0.0163(15) 0.0021(15) -0.0038(14)
C27 0.082(2) 0.069(2) 0.0485(18) 0.0005(14) 0.0152(16) -0.0135(17)
C30 0.0561(18) 0.086(2) 0.064(2) -0.0021(17) -0.0015(16) 0.0059(16)
C17 0.0533(17) 0.0542(17) 0.072(2) -0.0160(15) 0.0117(14) -0.0052(14)
C24 0.0538(17) 0.0565(17) 0.0635(18) 0.0067(14) 0.0032(14) 0.0032(14)
C7 0.074(2) 0.0486(17) 0.075(2) -0.0113(15) -0.0010(17) 0.0041(15)
C28 0.072(2) 0.0600(19) 0.0540(18) 0.0008(14) 0.0001(15) -0.0025(15)
C2 0.079(2) 0.0579(18) 0.0570(18) -0.0097(15) -0.0019(16) 0.0047(15)
C20 0.0650(18) 0.0481(17) 0.0655(18) 0.0042(14) 0.0083(15) 0.0011(14)
C14 0.070(2) 0.067(2) 0.097(3) -0.0297(18) 0.0273(19) -0.0036(17)
C23 0.064(2) 0.074(2) 0.099(3) 0.016(2) 0.0067(19) 0.0201(18)
C21 0.096(3) 0.0480(19) 0.088(2) 0.0164(16) 0.014(2) -0.0002(18)
C16 0.063(2) 0.060(2) 0.096(2) -0.0209(18) 0.0104(18) -0.0150(16)
C3 0.098(3) 0.084(3) 0.058(2) -0.0111(18) -0.0114(18) 0.011(2)
C29 0.114(3) 0.117(3) 0.062(2) -0.001(2) -0.019(2) 0.004(2)
C15 0.080(2) 0.0539(19) 0.098(3) -0.0322(17) 0.017(2) -0.0089(17)
C6 0.086(2) 0.064(2) 0.073(2) -0.0231(18) -0.0034(18) -0.0072(18)
C4 0.100(3) 0.093(3) 0.066(2) -0.030(2) -0.0188(19) 0.003(2)
C22 0.098(3) 0.061(2) 0.098(3) 0.0216(19) 0.002(2) 0.026(2)

loop_
_atom_type_symbol
_atom_type_description
_atom_type_scat_dispersion_real
_atom_type_scat_dispersion_imag
_atom_type_scat_source
C C 0.0033 0.0016 'International Tables Vol C Tables 4.2.6.8 and 6.1.1.4'
H H 0.0000 0.0000 'International Tables Vol C Tables 4.2.6.8 and 6.1.1.4'
N N 0.0061 0.0033 'International Tables Vol C Tables 4.2.6.8 and 6.1.1.4'
O O 0.0106 0.0060 'International Tables Vol C Tables 4.2.6.8 and 6.1.1.4'

loop_
_geom_angle_atom_site_label_1
_geom_angle_atom_site_label_2
_geom_angle_atom_site_label_3
_geom_angle
C11 N1 C32 122.0(2)
C11 N1 C25 122.0(2)
C32 N1 C25 115.91(19)
O2 C32 N1 120.2(2)
O2 C32 C8 124.1(2)
N1 C32 C8 115.7(2)
C9 C8 C32 123.4(2)
C9 C8 C7 120.8(2)
C32 C8 C7 115.8(2)
C11 C10 C9 119.2(2)
C11 C10 C19 117.6(2)
C9 C10 C19 123.2(2)
C31 C25 C26 119.6(3)
C31 C25 N1 119.7(2)
C26 C25 N1 120.7(2)
C5 O1 C7 114.1(2)
C10 C11 N1 121.3(2)
C10 C11 C12 121.6(2)
N1 C11 C12 117.1(2)
C8 C9 C10 118.2(2)
C8 C9 C1 115.9(2)
C10 C9 C1 125.8(2)
C24 C19 C20 118.5(2)
C24 C19 C10 119.9(2)
C20 C19 C10 121.6(2)
C12 C13 C14 120.4(3)
C2 C1 C5 116.7(3)
C2 C1 C9 125.7(2)
C5 C1 C9 117.7(2)
C13 C12 C17 119.1(2)
C13 C12 C11 120.8(2)
C17 C12 C11 119.9(2)
C25 C26 C27 119.6(3)
C25 C31 C30 120.1(3)
C6 C5 O1 116.3(3)
C6 C5 C1 122.4(3)
O1 C5 C1 121.2(2)
C26 C27 C28 121.5(3)
C28 C30 C31 121.6(3)
C12 C17 C16 120.4(3)
C19 C24 C23 121.0(3)
O1 C7 C8 111.7(2)
C30 C28 C27 117.6(3)
C30 C28 C29 121.0(3)
C27 C28 C29 121.3(3)
C3 C2 C1 120.9(3)
C21 C20 C19 120.8(3)
C15 C14 C13 119.9(3)
C22 C23 C24 119.7(3)
C22 C21 C20 119.6(3)
C15 C16 C17 120.1(3)
C4 C3 C2 120.1(3)
C16 C15 C14 120.1(3)
C5 C6 C4 119.5(3)
C6 C4 C3 120.3(3)
C23 C22 C21 120.5(3)

loop_
_geom_bond_atom_site_label_1
_geom_bond_atom_site_label_2
_geom_bond_distance
N1 C11 1.383(3)
N1 C32 1.402(3)
N1 C25 1.446(3)
O2 C32 1.230(3)
C32 C8 1.416(3)
C8 C9 1.368(3)
C8 C7 1.490(3)
C10 C11 1.357(3)
C10 C9 1.442(3)
C10 C19 1.496(3)
C25 C31 1.365(4)
C25 C26 1.365(4)
O1 C5 1.367(3)
O1 C7 1.414(3)
C11 C12 1.493(3)
C9 C1 1.476(3)
C19 C24 1.370(3)
C19 C20 1.381(4)
C13 C12 1.368(3)
C13 C14 1.378(4)
C1 C2 1.392(4)
C1 C5 1.401(4)
C12 C17 1.373(3)
C26 C27 1.376(4)
C31 C30 1.373(4)
C5 C6 1.358(4)
C27 C28 1.377(4)
C30 C28 1.358(4)
C17 C16 1.374(4)
C24 C23 1.375(4)
C28 C29 1.512(4)
C2 C3 1.381(4)
C20 C21 1.371(4)
C14 C15 1.364(4)
C23 C22 1.362(4)
C21 C22 1.367(4)
C16 C15 1.362(4)
C3 C4 1.373(5)
C6 C4 1.368(5)
